data_2234476
loop_
_publ_author_name
'Zhang, Xin'
'Sun, Chen'
'Li, Fei-ran'
'Zhang, Hua'

_publ_section_title
;
 Methyl
 2-{[(3-methyl-5-oxo-1-phenyl-4,5-dihydro-1<i>H</i>-pyrazol-4-ylidene)(4-nitrophenyl)methyl]amino}-3-phenylpropanoate
;
_journal_coeditor_code YK2041
_journal_issue 4
_journal_name_full 'Acta Crystallographica Section E'
_journal_page_first o1062
_journal_paper_doi 10.1107/S1600536812010343
_journal_volume 68
_journal_year 2012
_chemical_formula_iupac 'C27 H24 N4 O5'
_chemical_formula_moiety 'C27 H24 N4 O5'
_chemical_formula_sum 'C27 H24 N4 O5'
_chemical_formula_weight 484.50
_chemical_name_systematic
;
Methyl 2-{[(3-methyl-5-oxo-1-phenyl-4,5-dihydro-1<i>H</i>-pyrazol-4-
ylidene)(4-nitrophenyl)methyl]amino}-3-phenylpropanoate
;
_space_group_IT_number 4
_symmetry_cell_setting monoclinic
_symmetry_space_group_name_Hall 'P 2yb'
_symmetry_space_group_name_H-M 'P 1 21 1'
_atom_sites_solution_hydrogens geom
_atom_sites_solution_primary direct
_atom_sites_solution_secondary difmap
_audit_creation_method SHELXL-97
_cell_angle_alpha 90.00
_cell_angle_beta 92.489(4)
_cell_angle_gamma 90.00
_cell_formula_units_Z 2
_cell_length_a 6.7713(16)
_cell_length_b 8.917(2)
_cell_length_c 20.339(5)
_cell_measurement_reflns_used 2125
_cell_measurement_temperature 296(2)
_cell_measurement_theta_max 22.44
_cell_measurement_theta_min 2.49
_cell_volume 1226.9(5)
_computing_cell_refinement 'SAINT (Bruker, 2007)'
_computing_data_collection 'APEX2 (Bruker, 2007)'
_computing_data_reduction 'SAINT (Bruker, 2007)'
_computing_molecular_graphics 'SHELXTL (Sheldrick, 2008)'
_computing_publication_material 'SHELXTL (Sheldrick, 2008)'
_computing_structure_refinement 'SHELXL97 (Sheldrick, 2008)'
_computing_structure_solution 'SHELXS97 (Sheldrick, 2008)'
_diffrn_ambient_temperature 296(2)
_diffrn_measured_fraction_theta_full 0.998
_diffrn_measured_fraction_theta_max 0.998
_diffrn_measurement_device_type 'Bruker APEXII CCD'
_diffrn_measurement_method '\f and \w scan'
_diffrn_radiation_monochromator graphite
_diffrn_radiation_source 'fine-focus sealed tube'
_diffrn_radiation_type MoK\a
_diffrn_radiation_wavelength 0.71073
_diffrn_reflns_av_R_equivalents 0.0212
_diffrn_reflns_av_sigmaI/netI 0.0266
_diffrn_reflns_limit_h_max 7
_diffrn_reflns_limit_h_min -8
_diffrn_reflns_limit_k_max 10
_diffrn_reflns_limit_k_min -10
_diffrn_reflns_limit_l_max 16
_diffrn_reflns_limit_l_min -24
_diffrn_reflns_number 6305
_diffrn_reflns_theta_full 25.03
_diffrn_reflns_theta_max 25.03
_diffrn_reflns_theta_min 2.00
_exptl_absorpt_coefficient_mu 0.092
_exptl_absorpt_correction_T_max 0.9890
_exptl_absorpt_correction_T_min 0.9800
_exptl_absorpt_correction_type multi-scan
_exptl_absorpt_process_details '(SADABS; Bruker, 2007)'
_exptl_crystal_colour colourless
_exptl_crystal_density_diffrn 1.312
_exptl_crystal_density_method 'not measured'
_exptl_crystal_description block
_exptl_crystal_F_000 508
_exptl_crystal_size_max 0.20
_exptl_crystal_size_mid 0.16
_exptl_crystal_size_min 0.12
_refine_diff_density_max 0.261
_refine_diff_density_min -0.145
_refine_ls_extinction_method none
_refine_ls_goodness_of_fit_ref 1.072
_refine_ls_hydrogen_treatment constr
_refine_ls_matrix_type full
_refine_ls_number_parameters 327
_refine_ls_number_reflns 2315
_refine_ls_number_restraints 1
_refine_ls_restrained_S_all 1.072
_refine_ls_R_factor_all 0.0551
_refine_ls_R_factor_gt 0.0399
_refine_ls_shift/su_max 0.000
_refine_ls_shift/su_mean 0.000
_refine_ls_structure_factor_coef Fsqd
_refine_ls_weighting_details 'calc w=1/[\s^2^(Fo^2^)+(0.0582P)^2^+0.0914P] where P=(Fo^2^+2Fc^2^)/3'
_refine_ls_weighting_scheme calc
_refine_ls_wR_factor_gt 0.0967
_refine_ls_wR_factor_ref 0.1062
_reflns_number_gt 1855
_reflns_number_total 2315
_reflns_threshold_expression I>2sigma(I)
_cod_data_source_file yk2041.cif
_cod_data_source_block I
_cod_original_sg_symbol_H-M 'P 21'
_cod_database_code 2234476
_cod_database_fobs_code 2234476

loop_
_symmetry_equiv_pos_as_xyz
'x, y, z'
'-x, y+1/2, -z'

loop_
_atom_site_type_symbol
_atom_site_label
_atom_site_fract_x
_atom_site_fract_y
_atom_site_fract_z
_atom_site_U_iso_or_equiv
_atom_site_adp_type
_atom_site_calc_flag
_atom_site_refinement_flags
_atom_site_occupancy
_atom_site_symmetry_multiplicity
O O1 0.2384(4) -0.1136(2) 0.34497(13) 0.0631(7) Uani d . 1 1
O O2 -0.7694(4) 0.4350(4) 0.12919(15) 0.0803(9) Uani d . 1 1
O O3 -0.5325(5) 0.4977(5) 0.06804(18) 0.1058(12) Uani d . 1 1
O O4 -0.3079(4) -0.3075(3) 0.31388(15) 0.0683(7) Uani d . 1 1
O O5 -0.4842(5) -0.3580(4) 0.22187(18) 0.1000(11) Uani d . 1 1
N N1 0.3237(4) 0.1290(3) 0.38007(13) 0.0506(7) Uani d . 1 1
N N2 0.2558(4) 0.2758(3) 0.36907(15) 0.0579(7) Uani d . 1 1
N N3 -0.5986(4) 0.4262(4) 0.11306(16) 0.0645(8) Uani d . 1 1
N N4 -0.0863(4) -0.0999(3) 0.26012(15) 0.0551(7) Uani d . 1 1
H H4 -0.0086 -0.1510 0.2861 0.066 Uiso calc R 1 1
C C1 0.6183(5) -0.0145(5) 0.4130(2) 0.0709(11) Uani d . 1 1
H H1 0.5785 -0.0909 0.3842 0.085 Uiso calc R 1 1
C C2 0.7941(6) -0.0259(6) 0.4492(2) 0.0879(14) Uani d . 1 1
H H2 0.8727 -0.1104 0.4444 0.105 Uiso calc R 1 1
C C3 0.8550(7) 0.0833(8) 0.4916(3) 0.1011(17) Uani d . 1 1
H H3 0.9744 0.0747 0.5156 0.121 Uiso calc R 1 1
C C4 0.7377(8) 0.2064(9) 0.4983(3) 0.118(2) Uani d . 1 1
H H4A 0.7776 0.2803 0.5283 0.142 Uiso calc R 1 1
C C5 0.5612(7) 0.2250(6) 0.4621(2) 0.0901(15) Uani d . 1 1
H H5 0.4852 0.3112 0.4661 0.108 Uiso calc R 1 1
C C6 0.5025(5) 0.1097(4) 0.41960(16) 0.0534(8) Uani d . 1 1
C C7 0.1051(5) 0.2653(4) 0.32700(17) 0.0508(8) Uani d . 1 1
C C8 0.0671(4) 0.1120(3) 0.30814(15) 0.0437(7) Uani d . 1 1
C C9 0.2132(4) 0.0246(4) 0.34512(16) 0.0474(8) Uani d . 1 1
C C10 0.0044(6) 0.4069(4) 0.3050(3) 0.0824(13) Uani d . 1 1
H H10A 0.0556 0.4893 0.3310 0.124 Uiso calc R 1 1
H H10B -0.1352 0.3979 0.3106 0.124 Uiso calc R 1 1
H H10C 0.0281 0.4245 0.2595 0.124 Uiso calc R 1 1
C C11 -0.0733(4) 0.0480(4) 0.26523(15) 0.0449(8) Uani d . 1 1
C C12 -0.2120(4) 0.1434(3) 0.22373(15) 0.0423(7) Uani d . 1 1
C C13 -0.1507(5) 0.2096(4) 0.16670(17) 0.0514(8) Uani d . 1 1
H H13 -0.0236 0.1915 0.1530 0.062 Uiso calc R 1 1
C C14 -0.2753(5) 0.3019(4) 0.12978(17) 0.0545(9) Uani d . 1 1
H H14 -0.2339 0.3465 0.0914 0.065 Uiso calc R 1 1
C C15 -0.4630(4) 0.3264(4) 0.15121(17) 0.0489(8) Uani d . 1 1
C C16 -0.5284(5) 0.2614(4) 0.20677(18) 0.0593(9) Uani d . 1 1
H H16 -0.6562 0.2791 0.2199 0.071 Uiso calc R 1 1
C C17 -0.4023(5) 0.1686(4) 0.24343(17) 0.0564(9) Uani d . 1 1
H H17 -0.4454 0.1231 0.2814 0.068 Uiso calc R 1 1
C C18 -0.2165(5) -0.1856(4) 0.21573(19) 0.0591(9) Uani d . 1 1
H H18 -0.3020 -0.1133 0.1920 0.071 Uiso calc R 1 1
C C19 -0.3515(6) -0.2928(4) 0.2507(2) 0.0636(10) Uani d . 1 1
C C20 -0.4402(7) -0.4046(5) 0.3506(3) 0.0948(15) Uani d . 1 1
H H20A -0.5692 -0.3599 0.3509 0.142 Uiso calc R 1 1
H H20B -0.3884 -0.4159 0.3950 0.142 Uiso calc R 1 1
H H20C -0.4494 -0.5012 0.3299 0.142 Uiso calc R 1 1
C C21 -0.0987(6) -0.2697(4) 0.1635(2) 0.0731(11) Uani d . 1 1
H H21A -0.0013 -0.3339 0.1857 0.088 Uiso calc R 1 1
H H21B -0.1884 -0.3331 0.1375 0.088 Uiso calc R 1 1
C C22 0.0040(6) -0.1652(4) 0.1186(2) 0.0635(10) Uani d . 1 1
C C23 -0.0986(7) -0.0965(5) 0.0657(2) 0.0777(12) Uani d . 1 1
H H23 -0.2311 -0.1194 0.0570 0.093 Uiso calc R 1 1
C C24 -0.0046(8) 0.0060(6) 0.0261(2) 0.0874(14) Uani d . 1 1
H H24 -0.0743 0.0508 -0.0091 0.105 Uiso calc R 1 1
C C25 0.1903(8) 0.0413(6) 0.0387(3) 0.0911(14) Uani d . 1 1
H H25 0.2528 0.1109 0.0126 0.109 Uiso calc R 1 1
C C26 0.2911(7) -0.0259(6) 0.0894(3) 0.0903(14) Uani d . 1 1
H H26 0.4238 -0.0028 0.0976 0.108 Uiso calc R 1 1
C C27 0.2016(6) -0.1274(5) 0.1291(2) 0.0816(13) Uani d . 1 1
H H27 0.2746 -0.1717 0.1637 0.098 Uiso calc R 1 1

loop_
_atom_site_aniso_label
_atom_site_aniso_U_11
_atom_site_aniso_U_22
_atom_site_aniso_U_33
_atom_site_aniso_U_12
_atom_site_aniso_U_13
_atom_site_aniso_U_23
O1 0.0668(15) 0.0396(15) 0.0809(17) 0.0042(11) -0.0176(12) 0.0071(12)
O2 0.0508(15) 0.087(2) 0.103(2) 0.0157(14) -0.0078(14) 0.0168(17)
O3 0.086(2) 0.128(3) 0.104(2) 0.033(2) 0.0136(17) 0.062(2)
O4 0.0676(15) 0.0495(15) 0.088(2) -0.0010(13) 0.0039(14) 0.0021(14)
O5 0.093(2) 0.072(2) 0.132(3) -0.0315(19) -0.0316(19) 0.004(2)
N1 0.0474(14) 0.0488(16) 0.0552(16) -0.0002(13) -0.0033(12) -0.0010(14)
N2 0.0578(16) 0.0465(16) 0.0688(19) 0.0048(14) -0.0034(14) -0.0125(14)
N3 0.0571(18) 0.064(2) 0.072(2) 0.0105(15) -0.0038(15) 0.0147(17)
N4 0.0621(17) 0.0311(15) 0.0703(19) 0.0030(13) -0.0170(14) 0.0037(13)
C1 0.066(2) 0.071(3) 0.074(3) 0.007(2) -0.0150(19) -0.001(2)
C2 0.064(2) 0.095(4) 0.102(3) 0.009(3) -0.020(2) 0.012(3)
C3 0.062(3) 0.145(5) 0.094(4) -0.008(3) -0.028(2) 0.003(4)
C4 0.089(4) 0.153(6) 0.109(4) -0.005(4) -0.039(3) -0.045(4)
C5 0.073(3) 0.104(4) 0.092(3) 0.004(2) -0.018(2) -0.034(3)
C6 0.0458(17) 0.070(2) 0.0444(19) -0.0047(18) 0.0009(13) 0.0002(17)
C7 0.0468(18) 0.0410(17) 0.065(2) 0.0064(15) 0.0035(15) -0.0057(16)
C8 0.0424(16) 0.0355(17) 0.0530(19) 0.0032(14) -0.0005(13) 0.0001(14)
C9 0.0440(18) 0.046(2) 0.052(2) 0.0001(14) 0.0027(14) -0.0001(15)
C10 0.080(3) 0.046(2) 0.119(4) 0.016(2) -0.025(2) -0.018(2)
C11 0.0440(17) 0.0440(19) 0.0469(19) 0.0036(14) 0.0046(14) 0.0020(14)
C12 0.0439(16) 0.0315(15) 0.0514(18) 0.0007(13) 0.0008(13) -0.0007(14)
C13 0.0421(17) 0.0472(18) 0.065(2) 0.0044(15) 0.0073(15) 0.0034(17)
C14 0.0540(19) 0.053(2) 0.057(2) 0.0031(16) 0.0082(15) 0.0122(16)
C15 0.0441(16) 0.0418(18) 0.060(2) 0.0067(14) -0.0031(15) 0.0012(15)
C16 0.0439(17) 0.069(2) 0.065(2) 0.0101(18) 0.0069(15) 0.011(2)
C17 0.0525(18) 0.060(2) 0.057(2) 0.0054(17) 0.0089(15) 0.0169(16)
C18 0.067(2) 0.0341(17) 0.075(3) 0.0029(16) -0.0178(19) -0.0030(17)
C19 0.064(2) 0.0346(17) 0.092(3) 0.0031(17) -0.007(2) -0.0013(19)
C20 0.088(3) 0.063(3) 0.136(4) -0.007(2) 0.036(3) 0.011(3)
C21 0.086(3) 0.045(2) 0.087(3) 0.0055(19) -0.007(2) -0.009(2)
C22 0.072(2) 0.047(2) 0.070(2) 0.0085(18) -0.0045(19) -0.0138(18)
C23 0.086(3) 0.076(3) 0.070(3) 0.012(2) -0.016(2) -0.016(2)
C24 0.117(4) 0.091(4) 0.053(2) 0.014(3) -0.003(2) -0.005(2)
C25 0.106(4) 0.088(3) 0.081(3) 0.011(3) 0.025(3) -0.003(3)
C26 0.067(3) 0.091(3) 0.113(4) 0.007(3) 0.012(3) -0.003(3)
C27 0.069(3) 0.079(3) 0.096(3) 0.017(2) -0.011(2) 0.002(3)

loop_
_atom_type_symbol
_atom_type_description
_atom_type_scat_dispersion_real
_atom_type_scat_dispersion_imag
_atom_type_scat_source
C C 0.0033 0.0000 'International Tables Vol C Tables 4.2.6.8 and 6.1.1.4'
H H 0.0000 0.0000 'International Tables Vol C Tables 4.2.6.8 and 6.1.1.4'
N N 0.0061 0.0000 'International Tables Vol C Tables 4.2.6.8 and 6.1.1.4'
O O 0.0106 0.0000 'International Tables Vol C Tables 4.2.6.8 and 6.1.1.4'

loop_
_geom_angle_atom_site_label_1
_geom_angle_atom_site_label_2
_geom_angle_atom_site_label_3
_geom_angle
C19 O4 C20 116.1(3)
C9 N1 N2 112.5(2)
C9 N1 C6 129.5(3)
N2 N1 C6 117.7(3)
C7 N2 N1 106.2(3)
O3 N3 O2 123.6(3)
O3 N3 C15 118.1(3)
O2 N3 C15 118.2(3)
C11 N4 C18 127.5(3)
C11 N4 H4 116.3
C18 N4 H4 116.3
C6 C1 C2 119.6(4)
C6 C1 H1 120.2
C2 C1 H1 120.2
C3 C2 C1 121.3(5)
C3 C2 H2 119.3
C1 C2 H2 119.3
C2 C3 C4 118.7(4)
C2 C3 H3 120.6
C4 C3 H3 120.6
C3 C4 C5 122.3(5)
C3 C4 H4A 118.8
C5 C4 H4A 118.8
C4 C5 C6 117.3(5)
C4 C5 H5 121.4
C6 C5 H5 121.4
C1 C6 C5 120.7(3)
C1 C6 N1 121.1(3)
C5 C6 N1 118.1(4)
N2 C7 C8 111.6(3)
N2 C7 C10 117.9(3)
C8 C7 C10 130.4(3)
C11 C8 C7 132.0(3)
C11 C8 C9 122.8(3)
C7 C8 C9 105.3(3)
O1 C9 N1 126.9(3)
O1 C9 C8 128.6(3)
N1 C9 C8 104.4(3)
C7 C10 H10A 109.5
C7 C10 H10B 109.5
H10A C10 H10B 109.5
C7 C10 H10C 109.5
H10A C10 H10C 109.5
H10B C10 H10C 109.5
N4 C11 C8 120.0(3)
N4 C11 C12 118.9(3)
C8 C11 C12 121.1(3)
C13 C12 C17 119.4(3)
C13 C12 C11 120.7(3)
C17 C12 C11 119.8(3)
C14 C13 C12 120.9(3)
C14 C13 H13 119.5
C12 C13 H13 119.5
C13 C14 C15 118.3(3)
C13 C14 H14 120.9
C15 C14 H14 120.9
C16 C15 C14 122.2(3)
C16 C15 N3 118.5(3)
C14 C15 N3 119.4(3)
C15 C16 C17 119.1(3)
C15 C16 H16 120.4
C17 C16 H16 120.4
C16 C17 C12 120.1(3)
C16 C17 H17 119.9
C12 C17 H17 119.9
N4 C18 C19 113.7(3)
N4 C18 C21 111.3(3)
C19 C18 C21 110.8(3)
N4 C18 H18 106.9
C19 C18 H18 106.9
C21 C18 H18 106.9
O5 C19 O4 124.1(4)
O5 C19 C18 121.9(4)
O4 C19 C18 114.0(3)
O4 C20 H20A 109.5
O4 C20 H20B 109.5
H20A C20 H20B 109.5
O4 C20 H20C 109.5
H20A C20 H20C 109.5
H20B C20 H20C 109.5
C22 C21 C18 112.6(3)
C22 C21 H21A 109.1
C18 C21 H21A 109.1
C22 C21 H21B 109.1
C18 C21 H21B 109.1
H21A C21 H21B 107.8
C27 C22 C23 117.2(4)
C27 C22 C21 121.8(4)
C23 C22 C21 120.9(4)
C24 C23 C22 120.6(4)
C24 C23 H23 119.7
C22 C23 H23 119.7
C25 C24 C23 120.3(5)
C25 C24 H24 119.9
C23 C24 H24 119.9
C26 C25 C24 119.4(5)
C26 C25 H25 120.3
C24 C25 H25 120.3
C25 C26 C27 121.4(5)
C25 C26 H26 119.3
C27 C26 H26 119.3
C26 C27 C22 121.2(4)
C26 C27 H27 119.4
C22 C27 H27 119.4

loop_
_geom_bond_atom_site_label_1
_geom_bond_atom_site_label_2
_geom_bond_distance
O1 C9 1.244(4)
O2 N3 1.218(4)
O3 N3 1.217(4)
O4 C19 1.313(5)
O4 C20 1.473(5)
O5 C19 1.201(4)
N1 C9 1.374(4)
N1 N2 1.403(4)
N1 C6 1.434(4)
N2 C7 1.306(4)
N3 C15 1.474(4)
N4 C11 1.326(4)
N4 C18 1.452(4)
N4 H4 0.8600
C1 C6 1.367(6)
C1 C2 1.376(5)
C1 H1 0.9300
C2 C3 1.352(8)
C2 H2 0.9300
C3 C4 1.365(8)
C3 H3 0.9300
C4 C5 1.386(7)
C4 H4A 0.9300
C5 C6 1.391(6)
C5 H5 0.9300
C7 C8 1.440(5)
C7 C10 1.494(5)
C8 C11 1.385(4)
C8 C9 1.445(4)
C10 H10A 0.9600
C10 H10B 0.9600
C10 H10C 0.9600
C11 C12 1.500(4)
C12 C13 1.381(4)
C12 C17 1.384(4)
C13 C14 1.378(5)
C13 H13 0.9300
C14 C15 1.379(4)
C14 H14 0.9300
C15 C16 1.361(5)
C16 C17 1.384(5)
C16 H16 0.9300
C17 H17 0.9300
C18 C19 1.520(6)
C18 C21 1.550(6)
C18 H18 0.9800
C20 H20A 0.9600
C20 H20B 0.9600
C20 H20C 0.9600
C21 C22 1.497(6)
C21 H21A 0.9700
C21 H21B 0.9700
C22 C27 1.387(6)
C22 C23 1.396(6)
C23 C24 1.391(7)
C23 H23 0.9300
C24 C25 1.370(7)
C24 H24 0.9300
C25 C26 1.352(7)
C25 H25 0.9300
C26 C27 1.371(7)
C26 H26 0.9300
C27 H27 0.9300

loop_
_geom_hbond_atom_site_label_D
_geom_hbond_atom_site_label_H
_geom_hbond_atom_site_label_A
_geom_hbond_site_symmetry_A
_geom_hbond_distance_DH
_geom_hbond_distance_HA
_geom_hbond_distance_DA
_geom_hbond_angle_DHA
N4 H4 O1 . 0.86 2.04 2.738(4) 138
C1 H1 O1 . 0.93 2.41 3.001(4) 121
C20 H20A O1 1_455 0.96 2.55 3.385(5) 145.0

loop_
_geom_torsion_atom_site_label_1
_geom_torsion_atom_site_label_2
_geom_torsion_atom_site_label_3
_geom_torsion_atom_site_label_4
_geom_torsion
C9 N1 N2 C7 -0.7(4)
C6 N1 N2 C7 173.7(3)
C6 C1 C2 C3 0.3(7)
C1 C2 C3 C4 0.3(9)
C2 C3 C4 C5 -1.7(10)
C3 C4 C5 C6 2.4(9)
C2 C1 C6 C5 0.5(6)
C2 C1 C6 N1 176.6(4)
C4 C5 C6 C1 -1.7(7)
C4 C5 C6 N1 -178.0(4)
C9 N1 C6 C1 18.5(5)
N2 N1 C6 C1 -154.8(3)
C9 N1 C6 C5 -165.3(4)
N2 N1 C6 C5 21.4(5)
N1 N2 C7 C8 -0.2(4)
N1 N2 C7 C10 -178.9(3)
N2 C7 C8 C11 -179.3(3)
C10 C7 C8 C11 -0.9(7)
N2 C7 C8 C9 1.0(4)
C10 C7 C8 C9 179.4(4)
N2 N1 C9 O1 179.9(3)
C6 N1 C9 O1 6.3(5)
N2 N1 C9 C8 1.3(3)
C6 N1 C9 C8 -172.3(3)
C11 C8 C9 O1 0.4(5)
C7 C8 C9 O1 -179.9(3)
C11 C8 C9 N1 179.0(3)
C7 C8 C9 N1 -1.3(3)
C18 N4 C11 C8 -176.7(3)
C18 N4 C11 C12 3.1(5)
C7 C8 C11 N4 -174.9(4)
C9 C8 C11 N4 4.7(5)
C7 C8 C11 C12 5.3(5)
C9 C8 C11 C12 -175.1(3)
N4 C11 C12 C13 -100.2(4)
C8 C11 C12 C13 79.5(4)
N4 C11 C12 C17 81.3(4)
C8 C11 C12 C17 -99.0(4)
C17 C12 C13 C14 1.0(5)
C11 C12 C13 C14 -177.5(3)
C12 C13 C14 C15 -0.1(5)
C13 C14 C15 C16 -0.7(5)
C13 C14 C15 N3 179.3(3)
O3 N3 C15 C16 171.5(4)
O2 N3 C15 C16 -7.0(5)
O3 N3 C15 C14 -8.5(5)
O2 N3 C15 C14 173.0(3)
C14 C15 C16 C17 0.6(6)
N3 C15 C16 C17 -179.4(3)
C15 C16 C17 C12 0.3(6)
C13 C12 C17 C16 -1.1(5)
C11 C12 C17 C16 177.4(3)
C11 N4 C18 C19 -121.9(4)
C11 N4 C18 C21 112.2(4)
C20 O4 C19 O5 -3.5(5)
C20 O4 C19 C18 177.1(3)
N4 C18 C19 O5 170.7(4)
C21 C18 C19 O5 -63.1(5)
N4 C18 C19 O4 -10.0(4)
C21 C18 C19 O4 116.3(4)
N4 C18 C21 C22 -64.3(4)
C19 C18 C21 C22 168.2(3)
C18 C21 C22 C27 97.0(5)
C18 C21 C22 C23 -80.1(5)
C27 C22 C23 C24 -0.4(6)
C21 C22 C23 C24 176.9(4)
C22 C23 C24 C25 -0.3(7)
C23 C24 C25 C26 0.9(7)
C24 C25 C26 C27 -0.8(7)
C25 C26 C27 C22 0.1(7)
C23 C22 C27 C26 0.5(6)
C21 C22 C27 C26 -176.8(4)
